data_4128606
loop_
_publ_author_name
'Willig, Felix'
'Lang, Johannes'
'Hans, Andreas C.'
'Ringenberg, Mark R.'
'Pfeffer, Daniel'
'Frey, Wolfgang'
'Peters, Ren\'e'

_publ_section_title
;
 Polyfunctional Imidazolium Aryloxide Betaine/Lewis Acid Catalysts as
 Tools for the Asymmetric Synthesis of Disfavored Diastereomers.
;
_journal_issue 30
_journal_name_full 'Journal of the American Chemical Society'
_journal_page_first 12029
_journal_page_last 12043
_journal_paper_doi 10.1021/jacs.9b04902
_journal_volume 141
_journal_year 2019
_chemical_absolute_configuration ad
_chemical_formula_moiety 'C47 H41 Cu F3 N2 O6 S, 3(C4 H10 O), H2 O'
_chemical_formula_sum 'C59 H73 Cu F3 N2 O10 S'
_chemical_formula_weight 1122.79
_space_group_IT_number 19
_space_group_name_Hall 'P 2ac 2ab'
_space_group_name_H-M_alt 'P 21 21 21'
_symmetry_cell_setting orthorhombic
_symmetry_space_group_name_Hall 'P 2ac 2ab'
_symmetry_space_group_name_H-M 'P 21 21 21'
_atom_sites_solution_hydrogens geom
_atom_sites_solution_primary direct
_atom_sites_solution_secondary difmap
_audit_creation_method SHELXL-97
_cell_angle_alpha 90.00
_cell_angle_beta 90.00
_cell_angle_gamma 90.00
_cell_formula_units_Z 4
_cell_length_a 10.1253(4)
_cell_length_b 16.2847(7)
_cell_length_c 34.7577(14)
_cell_measurement_reflns_used 7364
_cell_measurement_temperature 130(2)
_cell_measurement_theta_max 25.05
_cell_measurement_theta_min 1.38
_cell_volume 5731.1(4)
_computing_cell_refinement 'Bruker APEXII Software Suite, 2008'
_computing_data_collection 'Bruker APEXII Software Suite, 2008'
_computing_data_reduction 'Bruker APEXII Software Suite, 2008'
_computing_molecular_graphics 'SHELXTL-plus, XP (Sheldrick, 1991)'
_computing_structure_refinement 'SHELXL-97 (Sheldrick, 1997)'
_computing_structure_solution 'SHELXS-97 (Sheldrick, 1990)'
_diffrn_ambient_temperature 130(2)
_diffrn_measured_fraction_theta_full 0.994
_diffrn_measured_fraction_theta_max 0.994
_diffrn_measurement_device_type 'Bruker Kappa APEXII Duo'
_diffrn_measurement_method 'Omega + Phi Scans'
_diffrn_radiation_monochromator Triumph
_diffrn_radiation_source 'fine-focus sealed tube'
_diffrn_radiation_type MoK\a
_diffrn_radiation_wavelength 0.71073
_diffrn_reflns_av_R_equivalents 0.0599
_diffrn_reflns_av_sigmaI/netI 0.0851
_diffrn_reflns_limit_h_max 12
_diffrn_reflns_limit_h_min -7
_diffrn_reflns_limit_k_max 15
_diffrn_reflns_limit_k_min -19
_diffrn_reflns_limit_l_max 41
_diffrn_reflns_limit_l_min -41
_diffrn_reflns_number 35499
_diffrn_reflns_theta_full 25.05
_diffrn_reflns_theta_max 25.05
_diffrn_reflns_theta_min 1.38
_diffrn_standards_decay_% 0
_diffrn_standards_interval_count 0
_diffrn_standards_number 0
_exptl_absorpt_coefficient_mu 0.485
_exptl_absorpt_correction_T_max 0.9836
_exptl_absorpt_correction_T_min 0.9164
_exptl_absorpt_correction_type numerical
_exptl_absorpt_process_details 'SADABS (Bruker, 2008)'
_exptl_crystal_colour brown-green
_exptl_crystal_density_diffrn 1.301
_exptl_crystal_density_method 'not measured'
_exptl_crystal_description plates
_exptl_crystal_F_000 2372
_exptl_crystal_size_max 0.22
_exptl_crystal_size_mid 0.13
_exptl_crystal_size_min 0.04
_refine_diff_density_max 0.543
_refine_diff_density_min -0.552
_refine_diff_density_rms 0.060
_refine_ls_abs_structure_details 'Flack H D (1983), Acta Cryst. A39, 876-881'
_refine_ls_abs_structure_Flack 0.001(13)
_refine_ls_extinction_method none
_refine_ls_goodness_of_fit_ref 1.039
_refine_ls_hydrogen_treatment mixed
_refine_ls_matrix_type full
_refine_ls_number_parameters 760
_refine_ls_number_reflns 10097
_refine_ls_number_restraints 72
_refine_ls_restrained_S_all 1.048
_refine_ls_R_factor_all 0.0887
_refine_ls_R_factor_gt 0.0537
_refine_ls_shift/su_max 0.006
_refine_ls_shift/su_mean 0.000
_refine_ls_structure_factor_coef Fsqd
_refine_ls_weighting_details 'calc w=1/[\s^2^(Fo^2^)+(0.0525P)^2^+0.6335P] where P=(Fo^2^+2Fc^2^)/3'
_refine_ls_weighting_scheme calc
_refine_ls_wR_factor_gt 0.1069
_refine_ls_wR_factor_ref 0.1157
_reflns_number_gt 7364
_reflns_number_total 10097
_reflns_threshold_expression >2sigma(I)
_cod_data_source_file ja9b04902_si_017.cif
_cod_data_source_block s2427lm
_cod_database_code 4128606

loop_
_symmetry_equiv_pos_as_xyz
'x, y, z'
'-x+1/2, -y, z+1/2'
'-x, y+1/2, -z+1/2'
'x+1/2, -y+1/2, -z'

loop_
_atom_site_label
_atom_site_type_symbol
_atom_site_fract_x
_atom_site_fract_y
_atom_site_fract_z
_atom_site_U_iso_or_equiv
_atom_site_adp_type
_atom_site_occupancy
_atom_site_symmetry_multiplicity
_atom_site_calc_flag
_atom_site_refinement_flags
_atom_site_disorder_assembly
_atom_site_disorder_group
Cu1 Cu 0.13400(5) 0.44733(3) 0.782204(13) 0.02811(14) Uani 1 1 d . . .
S1 S -0.05518(10) 0.53488(7) 0.72028(3) 0.0335(3) Uani 1 1 d . . .
O1 O 0.2620(2) 0.43307(17) 0.82064(7) 0.0248(7) Uani 1 1 d . . .
N1 N 0.0008(3) 0.4572(2) 0.74085(9) 0.0263(8) Uani 1 1 d . . .
F1 F 0.1812(3) 0.5686(2) 0.69367(9) 0.0663(9) Uani 1 1 d . . .
C1 C 0.0670(4) 0.3166(3) 0.73128(10) 0.0246(10) Uani 1 1 d . . .
H1 H 0.0329 0.2590 0.7320 0.030 Uiso 1 1 calc R . .
N2 N 0.1369(3) 0.3338(2) 0.76722(8) 0.0224(7) Uani 1 1 d . . .
O2 O 0.5111(3) 0.44135(19) 0.91316(7) 0.0308(7) Uani 1 1 d . . .
C2 C -0.0513(4) 0.3765(3) 0.72950(11) 0.0276(10) Uani 1 1 d . . .
H2 H -0.0834 0.3798 0.7023 0.033 Uiso 1 1 calc R . .
F2 F 0.0595(3) 0.4984(2) 0.65511(8) 0.0614(9) Uani 1 1 d . . .
O3 O 0.5506(3) 0.3893(2) 1.00814(8) 0.0348(8) Uani 1 1 d D . .
H3 H 0.518(4) 0.4373(17) 1.0017(12) 0.042 Uiso 1 1 d D . .
C3 C 0.1544(4) 0.3266(3) 0.69650(10) 0.0260(10) Uani 1 1 d . . .
F3 F 0.0221(3) 0.6279(2) 0.66311(9) 0.0669(9) Uani 1 1 d . . .
O4 O -0.0415(3) 0.6063(2) 0.74410(9) 0.0437(8) Uani 1 1 d . . .
C4 C 0.1119(5) 0.2970(3) 0.66093(11) 0.0396(12) Uani 1 1 d . . .
H4 H 0.0283 0.2708 0.6589 0.048 Uiso 1 1 calc R . .
O5 O -0.1787(3) 0.5227(2) 0.70087(9) 0.0433(9) Uani 1 1 d . . .
C5 C 0.1906(6) 0.3053(3) 0.62848(13) 0.0500(14) Uani 1 1 d . . .
H5 H 0.1618 0.2833 0.6046 0.060 Uiso 1 1 calc R . .
O6 O 0.1102(3) 0.5575(2) 0.80230(9) 0.0511(9) Uani 1 1 d D . .
H6A H 0.194(3) 0.573(3) 0.7889(13) 0.061 Uiso 1 1 d D . .
H6B H 0.062(4) 0.588(3) 0.7851(12) 0.061 Uiso 1 1 d D . .
C6 C 0.3097(6) 0.3449(3) 0.63066(14) 0.0540(15) Uani 1 1 d . . .
H6 H 0.3615 0.3522 0.6081 0.065 Uiso 1 1 calc R . .
C7 C 0.3544(5) 0.3742(3) 0.66536(14) 0.0511(14) Uani 1 1 d . . .
H7 H 0.4375 0.4012 0.6668 0.061 Uiso 1 1 calc R . .
C8 C 0.2788(5) 0.3644(3) 0.69810(12) 0.0369(12) Uani 1 1 d . . .
H8 H 0.3115 0.3836 0.7221 0.044 Uiso 1 1 calc R . .
C9 C -0.1638(4) 0.3473(3) 0.75493(12) 0.0310(11) Uani 1 1 d . . .
C10 C -0.2585(5) 0.2969(4) 0.73890(15) 0.0648(18) Uani 1 1 d . . .
H10 H -0.2534 0.2826 0.7124 0.078 Uiso 1 1 calc R . .
C11 C -0.3614(6) 0.2669(4) 0.76146(18) 0.078(2) Uani 1 1 d . . .
H11 H -0.4259 0.2324 0.7499 0.093 Uiso 1 1 calc R . .
C12 C -0.3726(6) 0.2852(4) 0.79896(17) 0.0618(16) Uani 1 1 d . . .
H12 H -0.4444 0.2649 0.8138 0.074 Uiso 1 1 calc R . .
C13 C -0.2773(5) 0.3339(4) 0.81519(15) 0.0574(16) Uani 1 1 d . . .
H13 H -0.2816 0.3468 0.8418 0.069 Uiso 1 1 calc R . .
C14 C -0.1753(5) 0.3642(4) 0.79319(13) 0.0508(15) Uani 1 1 d . . .
H14 H -0.1107 0.3981 0.8051 0.061 Uiso 1 1 calc R . .
C15 C 0.0582(5) 0.5592(4) 0.68054(14) 0.0466(13) Uani 1 1 d . . .
C16 C 0.1915(4) 0.2748(3) 0.78634(11) 0.0212(9) Uani 1 1 d . . .
H16 H 0.1801 0.2206 0.7767 0.025 Uiso 1 1 calc R . .
C17 C 0.2672(4) 0.2840(3) 0.82055(10) 0.0217(10) Uani 1 1 d . . .
C18 C 0.3014(4) 0.3625(3) 0.83541(10) 0.0195(9) Uani 1 1 d . . .
C19 C 0.3828(4) 0.3659(2) 0.86852(10) 0.0226(9) Uani 1 1 d . . .
C20 C 0.4217(4) 0.2946(3) 0.88647(11) 0.0289(10) Uani 1 1 d . . .
H20 H 0.4753 0.2984 0.9088 0.035 Uiso 1 1 calc R . .
C21 C 0.3848(4) 0.2160(3) 0.87289(11) 0.0283(10) Uani 1 1 d . A .
C22 C 0.3107(4) 0.2133(3) 0.83957(11) 0.0235(9) Uani 1 1 d . . .
H22 H 0.2882 0.1613 0.8291 0.028 Uiso 1 1 calc R . .
C23 C 0.4269(5) 0.1373(3) 0.89367(13) 0.0448(13) Uani 1 1 d D . .
C24 C 0.2897(6) 0.0909(4) 0.90696(18) 0.0314(19) Uani 0.684(8) 1 d PU A 1
H24A H 0.2395 0.0746 0.8841 0.047 Uiso 0.684(8) 1 calc PR A 1
H24B H 0.2364 0.1285 0.9226 0.047 Uiso 0.684(8) 1 calc PR A 1
H24C H 0.3115 0.0420 0.9221 0.047 Uiso 0.684(8) 1 calc PR A 1
C25 C 0.4964(8) 0.0813(5) 0.8681(2) 0.042(2) Uani 0.684(8) 1 d PU A 1
H25A H 0.5708 0.1100 0.8561 0.063 Uiso 0.684(8) 1 calc PR A 1
H25B H 0.4358 0.0617 0.8481 0.063 Uiso 0.684(8) 1 calc PR A 1
H25C H 0.5295 0.0344 0.8829 0.063 Uiso 0.684(8) 1 calc PR A 1
C26 C 0.4994(10) 0.1535(6) 0.9302(2) 0.046(2) Uani 0.684(8) 1 d PU A 1
H26A H 0.5125 0.1017 0.9441 0.069 Uiso 0.684(8) 1 calc PR A 1
H26B H 0.4478 0.1913 0.9463 0.069 Uiso 0.684(8) 1 calc PR A 1
H26C H 0.5853 0.1782 0.9244 0.069 Uiso 0.684(8) 1 calc PR A 1
C24A C 0.409(2) 0.0580(13) 0.8740(5) 0.068(6) Uani 0.316(8) 1 d PU A 2
H24D H 0.4380 0.0628 0.8472 0.102 Uiso 0.316(8) 1 calc PR A 2
H24E H 0.3153 0.0426 0.8746 0.102 Uiso 0.316(8) 1 calc PR A 2
H24F H 0.4612 0.0157 0.8870 0.102 Uiso 0.316(8) 1 calc PR A 2
C25A C 0.6082(15) 0.1384(11) 0.8863(5) 0.053(5) Uani 0.316(8) 1 d PU A 2
H25D H 0.6474 0.0899 0.8984 0.079 Uiso 0.316(8) 1 calc PR A 2
H25E H 0.6456 0.1882 0.8978 0.079 Uiso 0.316(8) 1 calc PR A 2
H25F H 0.6275 0.1377 0.8586 0.079 Uiso 0.316(8) 1 calc PR A 2
C26A C 0.436(2) 0.1438(14) 0.9363(3) 0.050(6) Uani 0.316(8) 1 d PDU A 2
H26D H 0.4991 0.1028 0.9459 0.075 Uiso 0.316(8) 1 calc PR A 2
H26E H 0.3494 0.1340 0.9477 0.075 Uiso 0.316(8) 1 calc PR A 2
H26F H 0.4671 0.1989 0.9433 0.075 Uiso 0.316(8) 1 calc PR A 2
C27 C 0.4197(4) 0.4496(3) 0.88169(10) 0.0287(10) Uani 1 1 d . . .
H27A H 0.4613 0.4806 0.8604 0.034 Uiso 1 1 calc R . .
H27B H 0.3401 0.4799 0.8902 0.034 Uiso 1 1 calc R . .
C28 C 0.5677(4) 0.5113(3) 0.92757(11) 0.0264(10) Uani 1 1 d . . .
C29 C 0.6721(4) 0.4978(3) 0.95244(10) 0.0216(9) Uani 1 1 d . . .
C30 C 0.7375(4) 0.5683(3) 0.96845(10) 0.0261(11) Uani 1 1 d . . .
C31 C 0.8472(4) 0.5592(3) 0.99375(10) 0.0334(11) Uani 1 1 d . . .
H31 H 0.8772 0.5058 1.0005 0.040 Uiso 1 1 calc R . .
C32 C 0.9096(5) 0.6267(3) 1.00838(13) 0.0437(13) Uani 1 1 d . . .
H32 H 0.9822 0.6196 1.0254 0.052 Uiso 1 1 calc R . .
C33 C 0.8682(5) 0.7065(3) 0.99876(12) 0.0438(12) Uani 1 1 d . . .
H33 H 0.9134 0.7529 1.0088 0.053 Uiso 1 1 calc R . .
C34 C 0.7631(4) 0.7168(3) 0.97492(11) 0.0340(11) Uani 1 1 d . . .
H34 H 0.7345 0.7707 0.9686 0.041 Uiso 1 1 calc R . .
C35 C 0.6952(4) 0.6478(3) 0.95931(11) 0.0279(10) Uani 1 1 d . . .
C36 C 0.5869(4) 0.6581(3) 0.93367(12) 0.0300(11) Uani 1 1 d . . .
H36 H 0.5577 0.7117 0.9271 0.036 Uiso 1 1 calc R . .
C37 C 0.5255(4) 0.5917(3) 0.91856(11) 0.0317(11) Uani 1 1 d . . .
H37 H 0.4529 0.5993 0.9016 0.038 Uiso 1 1 calc R . .
C38 C 0.7189(4) 0.4142(3) 0.96006(10) 0.0227(10) Uani 1 1 d . . .
C39 C 0.6566(4) 0.3644(3) 0.98695(11) 0.0284(10) Uani 1 1 d . . .
C40 C 0.7004(4) 0.2836(3) 0.99465(12) 0.0309(11) Uani 1 1 d . . .
H40 H 0.6567 0.2517 1.0137 0.037 Uiso 1 1 calc R . .
C41 C 0.8054(4) 0.2508(3) 0.97494(11) 0.0301(11) Uani 1 1 d . . .
H41 H 0.8357 0.1970 0.9807 0.036 Uiso 1 1 calc R . .
C42 C 0.8680(4) 0.2975(3) 0.94604(10) 0.0276(10) Uani 1 1 d . . .
C43 C 0.9738(4) 0.2635(3) 0.92418(11) 0.0327(11) Uani 1 1 d . . .
H43 H 1.0016 0.2087 0.9288 0.039 Uiso 1 1 calc R . .
C44 C 1.0355(5) 0.3094(3) 0.89652(12) 0.0413(13) Uani 1 1 d . . .
H44 H 1.1049 0.2859 0.8818 0.050 Uiso 1 1 calc R . .
C45 C 0.9971(4) 0.3904(3) 0.88976(12) 0.0401(12) Uani 1 1 d . . .
H45 H 1.0429 0.4223 0.8712 0.048 Uiso 1 1 calc R . .
C46 C 0.8931(4) 0.4249(3) 0.90986(10) 0.0307(11) Uani 1 1 d . . .
H46 H 0.8661 0.4795 0.9044 0.037 Uiso 1 1 calc R . .
C47 C 0.8266(4) 0.3790(3) 0.93863(10) 0.0244(10) Uani 1 1 d . . .
O1X O 0.8675(4) 0.9841(2) 0.98798(11) 0.0626(10) Uani 1 1 d . . .
C1X C 0.8877(7) 0.9617(5) 0.9478(2) 0.108(3) Uani 1 1 d D . .
H1X1 H 0.8166 0.9239 0.9395 0.130 Uiso 1 1 calc R . .
H1X2 H 0.8830 1.0116 0.9316 0.130 Uiso 1 1 calc R . .
C2X C 0.7435(6) 1.0200(4) 0.99106(18) 0.0695(19) Uani 1 1 d . . .
H2X1 H 0.6750 0.9782 0.9856 0.083 Uiso 1 1 calc R . .
H2X2 H 0.7352 1.0641 0.9716 0.083 Uiso 1 1 calc R . .
C3X C 1.0125(7) 0.9230(5) 0.9426(2) 0.117(3) Uani 1 1 d D . .
H3X1 H 1.0824 0.9647 0.9429 0.176 Uiso 1 1 calc R . .
H3X2 H 1.0135 0.8940 0.9180 0.176 Uiso 1 1 calc R . .
H3X3 H 1.0277 0.8837 0.9636 0.176 Uiso 1 1 calc R . .
C4X C 0.7207(6) 1.0545(5) 1.02940(16) 0.082(2) Uani 1 1 d . . .
H4X1 H 0.7287 1.0110 1.0487 0.123 Uiso 1 1 calc R . .
H4X2 H 0.6318 1.0782 1.0306 0.123 Uiso 1 1 calc R . .
H4X3 H 0.7862 1.0974 1.0346 0.123 Uiso 1 1 calc R . .
O1Y O 0.2143(6) 0.7346(4) 0.89210(16) 0.131(3) Uani 1 1 d . . .
C1Y C 0.1667(7) 0.6848(5) 0.9229(2) 0.097(3) Uani 1 1 d . . .
H1Y1 H 0.1233 0.7196 0.9426 0.117 Uiso 1 1 calc R . .
H1Y2 H 0.2410 0.6554 0.9353 0.117 Uiso 1 1 calc R . .
C2Y C 0.2696(10) 0.8035(5) 0.9001(2) 0.111(3) Uani 1 1 d . . .
H2Y1 H 0.3536 0.7910 0.9135 0.133 Uiso 1 1 calc R . .
H2Y2 H 0.2123 0.8320 0.9190 0.133 Uiso 1 1 calc R . .
C3Y C 0.0725(6) 0.6262(4) 0.90730(16) 0.0653(17) Uani 1 1 d . . .
H3Y1 H 0.0015 0.6558 0.8941 0.098 Uiso 1 1 calc R . .
H3Y2 H 0.0351 0.5934 0.9283 0.098 Uiso 1 1 calc R . .
H3Y3 H 0.1175 0.5900 0.8890 0.098 Uiso 1 1 calc R . .
C4Y C 0.2988(8) 0.8607(5) 0.8704(2) 0.111(3) Uani 1 1 d . . .
H4Y1 H 0.3418 0.8321 0.8490 0.166 Uiso 1 1 calc R . .
H4Y2 H 0.3579 0.9033 0.8804 0.166 Uiso 1 1 calc R . .
H4Y3 H 0.2167 0.8861 0.8613 0.166 Uiso 1 1 calc R . .
O1Z O 0.5460(3) 0.5949(3) 0.80362(11) 0.0632(11) Uani 1 1 d D . .
C1Z C 0.6610(6) 0.6361(4) 0.8162(2) 0.081(2) Uani 1 1 d . B .
H1Z1 H 0.6344 0.6804 0.8341 0.097 Uiso 1 1 calc R . .
H1Z2 H 0.7033 0.6623 0.7936 0.097 Uiso 1 1 calc R . .
C3Z C 0.7599(6) 0.5838(4) 0.83561(17) 0.0647(17) Uani 1 1 d . . .
H3Z1 H 0.7166 0.5513 0.8557 0.097 Uiso 1 1 calc R B .
H3Z2 H 0.8281 0.6186 0.8473 0.097 Uiso 1 1 calc R . .
H3Z3 H 0.8007 0.5469 0.8168 0.097 Uiso 1 1 calc R . .
C2Z C 0.5848(8) 0.5662(7) 0.7659(2) 0.049(3) Uani 0.597(15) 1 d PDU B 1
H2Z1 H 0.6630 0.5299 0.7678 0.059 Uiso 0.597(15) 1 calc PR B 1
H2Z2 H 0.6072 0.6132 0.7490 0.059 Uiso 0.597(15) 1 calc PR B 1
C4Z C 0.4699(12) 0.5201(9) 0.7499(4) 0.078(4) Uani 0.597(15) 1 d PDU B 1
H4Z1 H 0.4314 0.4855 0.7700 0.117 Uiso 0.597(15) 1 calc PR B 1
H4Z2 H 0.4996 0.4854 0.7285 0.117 Uiso 0.597(15) 1 calc PR B 1
H4Z3 H 0.4034 0.5590 0.7406 0.117 Uiso 0.597(15) 1 calc PR B 1
C2Z1 C 0.5473(16) 0.5215(8) 0.7795(4) 0.062(5) Uani 0.403(15) 1 d PDU B 2
H2Z3 H 0.4883 0.4792 0.7905 0.075 Uiso 0.403(15) 1 calc PR B 2
H2Z4 H 0.6378 0.4987 0.7781 0.075 Uiso 0.403(15) 1 calc PR B 2
C4Z1 C 0.500(3) 0.5452(15) 0.7395(4) 0.106(9) Uani 0.403(15) 1 d PDU B 2
H4Z4 H 0.4103 0.5668 0.7411 0.158 Uiso 0.403(15) 1 calc PR B 2
H4Z5 H 0.5016 0.4967 0.7229 0.158 Uiso 0.403(15) 1 calc PR B 2
H4Z6 H 0.5592 0.5873 0.7289 0.158 Uiso 0.403(15) 1 calc PR B 2
O1W O 0.3053(4) 0.6406(3) 0.83105(13) 0.0739(13) Uani 1 1 d D . .
H1W1 H 0.395(3) 0.635(5) 0.8260(19) 0.111 Uiso 1 1 d D . .
H1W2 H 0.303(7) 0.684(3) 0.8489(16) 0.111 Uiso 1 1 d D . .

loop_
_atom_site_aniso_label
_atom_site_aniso_U_11
_atom_site_aniso_U_22
_atom_site_aniso_U_33
_atom_site_aniso_U_23
_atom_site_aniso_U_13
_atom_site_aniso_U_12
Cu1 0.0347(3) 0.0240(3) 0.0256(2) -0.0012(3) -0.0059(2) 0.0044(3)
S1 0.0354(6) 0.0314(8) 0.0336(5) 0.0057(6) -0.0022(5) 0.0078(5)
O1 0.0273(15) 0.0194(19) 0.0277(13) 0.0032(13) -0.0069(11) -0.0016(13)
N1 0.0278(18) 0.021(2) 0.0300(17) 0.0018(17) -0.0055(14) 0.0035(17)
F1 0.0436(17) 0.068(3) 0.087(2) 0.0255(19) 0.0080(16) -0.0075(16)
C1 0.029(2) 0.021(3) 0.0241(19) 0.0005(18) -0.0046(17) -0.0012(19)
N2 0.0276(18) 0.020(2) 0.0193(14) -0.0002(15) 0.0012(15) 0.0018(17)
O2 0.0315(16) 0.0226(18) 0.0382(15) 0.0006(15) -0.0132(12) -0.0042(15)
C2 0.029(2) 0.028(3) 0.027(2) 0.0036(19) -0.0026(18) 0.003(2)
F2 0.087(2) 0.061(2) 0.0363(15) 0.0073(16) 0.0138(15) 0.0166(18)
O3 0.0281(17) 0.033(2) 0.0434(17) 0.0101(16) 0.0166(14) 0.0098(15)
C3 0.035(3) 0.019(3) 0.025(2) 0.0003(18) -0.0001(18) 0.004(2)
F3 0.078(2) 0.056(2) 0.067(2) 0.0354(18) 0.0099(17) 0.0142(18)
O4 0.058(2) 0.028(2) 0.0448(18) 0.0015(16) -0.0103(16) 0.0116(17)
C4 0.050(3) 0.037(3) 0.031(2) -0.006(2) -0.007(2) 0.010(3)
O5 0.0311(17) 0.045(2) 0.0543(18) 0.0134(16) -0.0143(15) 0.0048(15)
C5 0.077(4) 0.047(4) 0.026(2) -0.012(2) 0.000(3) 0.013(3)
O6 0.055(2) 0.041(2) 0.057(2) -0.0056(19) -0.0135(17) 0.012(2)
C6 0.078(4) 0.042(4) 0.042(3) 0.008(3) 0.025(3) 0.009(3)
C7 0.061(3) 0.042(3) 0.050(3) -0.005(3) 0.022(3) -0.010(3)
C8 0.047(3) 0.030(3) 0.033(2) -0.010(2) 0.008(2) -0.004(2)
C9 0.025(3) 0.030(3) 0.038(2) 0.004(2) -0.0039(18) 0.005(2)
C10 0.053(4) 0.095(5) 0.046(3) -0.010(3) 0.000(3) -0.032(4)
C11 0.050(4) 0.105(6) 0.077(4) -0.014(4) -0.002(4) -0.038(4)
C12 0.037(3) 0.068(4) 0.080(4) 0.005(3) 0.023(3) -0.013(3)
C13 0.045(3) 0.079(5) 0.049(3) -0.011(3) 0.019(2) -0.009(3)
C14 0.035(3) 0.072(4) 0.046(3) -0.011(3) 0.003(2) -0.017(3)
C15 0.049(3) 0.041(4) 0.049(3) 0.019(3) -0.002(2) 0.003(3)
C16 0.021(2) 0.020(2) 0.0232(19) 0.001(2) 0.0035(17) -0.0025(18)
C17 0.018(2) 0.027(3) 0.0204(19) 0.000(2) 0.0049(16) -0.0004(19)
C18 0.015(2) 0.021(3) 0.0228(19) 0.004(2) 0.0005(15) -0.0043(18)
C19 0.022(2) 0.018(2) 0.0282(19) 0.0029(19) -0.0008(18) 0.0030(19)
C20 0.026(2) 0.034(3) 0.027(2) -0.002(2) -0.0065(18) 0.000(2)
C21 0.033(2) 0.021(3) 0.031(2) 0.001(2) -0.0026(19) 0.003(2)
C22 0.026(2) 0.018(3) 0.026(2) -0.004(2) 0.0002(17) 0.0002(19)
C23 0.072(4) 0.023(3) 0.039(3) 0.001(2) -0.016(2) 0.011(3)
C24 0.031(4) 0.027(4) 0.036(3) 0.014(3) -0.002(3) -0.002(3)
C25 0.042(4) 0.029(4) 0.056(4) 0.015(4) 0.005(4) 0.013(4)
C26 0.060(6) 0.036(5) 0.041(4) 0.014(4) -0.010(4) -0.002(5)
C24A 0.079(10) 0.065(10) 0.060(8) 0.007(8) -0.015(8) 0.013(8)
C25A 0.045(8) 0.062(9) 0.051(7) 0.015(7) -0.002(6) 0.016(7)
C26A 0.069(10) 0.046(9) 0.036(7) 0.030(7) 0.030(7) 0.023(8)
C27 0.026(2) 0.031(3) 0.030(2) 0.002(2) -0.0105(16) 0.005(2)
C28 0.028(2) 0.027(3) 0.023(2) 0.000(2) -0.0009(18) -0.005(2)
C29 0.020(2) 0.025(3) 0.0199(19) 0.0027(19) 0.0053(16) 0.0039(19)
C30 0.024(2) 0.035(3) 0.0193(19) 0.000(2) 0.0027(16) -0.002(2)
C31 0.033(2) 0.041(3) 0.0261(19) -0.002(2) -0.0010(18) 0.000(2)
C32 0.042(3) 0.055(4) 0.035(2) -0.010(3) -0.015(2) -0.004(3)
C33 0.048(3) 0.041(3) 0.042(3) -0.014(2) -0.006(3) -0.012(3)
C34 0.046(3) 0.028(3) 0.028(2) -0.004(2) 0.002(2) -0.005(2)
C35 0.028(2) 0.032(3) 0.023(2) -0.004(2) 0.0071(17) -0.006(2)
C36 0.034(3) 0.025(3) 0.031(2) 0.001(2) -0.0024(18) 0.001(2)
C37 0.034(3) 0.032(3) 0.029(2) 0.006(2) -0.0108(19) 0.000(2)
C38 0.019(2) 0.031(3) 0.0176(18) -0.0030(19) -0.0072(16) -0.0021(19)
C39 0.022(2) 0.037(3) 0.026(2) -0.003(2) 0.0001(17) 0.005(2)
C40 0.025(2) 0.035(3) 0.032(2) 0.011(2) 0.0062(19) 0.000(2)
C41 0.033(3) 0.026(3) 0.032(2) 0.003(2) -0.008(2) 0.005(2)
C42 0.028(2) 0.030(3) 0.0252(19) 0.0003(19) -0.0029(19) 0.005(2)
C43 0.030(3) 0.042(3) 0.026(2) -0.008(2) -0.003(2) 0.014(2)
C44 0.039(3) 0.051(4) 0.033(2) -0.006(2) 0.003(2) 0.017(3)
C45 0.040(3) 0.052(4) 0.029(2) 0.002(2) 0.007(2) 0.003(3)
C46 0.029(2) 0.038(3) 0.026(2) 0.001(2) 0.0010(17) 0.000(2)
C47 0.015(2) 0.035(3) 0.0230(19) -0.0036(19) -0.0048(16) 0.0001(19)
O1X 0.050(2) 0.056(3) 0.081(3) -0.001(2) -0.010(2) -0.012(2)
C1X 0.104(6) 0.094(6) 0.126(6) -0.066(5) -0.029(5) -0.015(5)
C2X 0.052(4) 0.075(5) 0.082(4) 0.001(4) -0.015(3) -0.017(3)
C3X 0.090(6) 0.148(9) 0.113(6) -0.062(6) 0.000(5) -0.021(6)
C4X 0.062(4) 0.112(6) 0.071(4) 0.018(4) 0.017(3) -0.014(4)
O1Y 0.158(5) 0.102(5) 0.132(4) -0.068(4) 0.083(4) -0.083(4)
C1Y 0.081(5) 0.121(7) 0.089(5) -0.051(5) 0.035(4) -0.033(5)
C2Y 0.154(8) 0.069(6) 0.110(6) 0.018(5) -0.017(6) 0.052(6)
C3Y 0.063(4) 0.070(5) 0.062(3) 0.002(3) 0.001(3) -0.014(3)
C4Y 0.106(6) 0.102(7) 0.124(7) -0.049(6) 0.018(5) -0.040(5)
O1Z 0.042(2) 0.075(3) 0.072(2) -0.024(2) 0.0051(19) -0.007(2)
C1Z 0.065(4) 0.078(5) 0.100(5) 0.014(4) -0.025(4) -0.021(4)
C3Z 0.062(4) 0.065(5) 0.067(4) 0.003(3) -0.001(3) 0.002(3)
C2Z 0.055(5) 0.046(6) 0.046(5) 0.001(4) 0.009(4) -0.019(4)
C4Z 0.088(7) 0.097(9) 0.049(6) -0.005(6) -0.011(6) -0.037(6)
C2Z1 0.059(8) 0.067(9) 0.060(8) -0.004(7) 0.000(7) -0.010(7)
C4Z1 0.103(12) 0.118(13) 0.096(12) 0.010(9) -0.001(9) -0.012(9)
O1W 0.053(2) 0.081(4) 0.088(3) -0.025(3) -0.003(2) -0.002(2)

loop_
_atom_type_symbol
_atom_type_description
_atom_type_scat_dispersion_real
_atom_type_scat_dispersion_imag
_atom_type_scat_source
C C 0.0033 0.0016 'International Tables Vol C Tables 4.2.6.8 and 6.1.1.4'
H H 0.0000 0.0000 'International Tables Vol C Tables 4.2.6.8 and 6.1.1.4'
N N 0.0061 0.0033 'International Tables Vol C Tables 4.2.6.8 and 6.1.1.4'
O O 0.0106 0.0060 'International Tables Vol C Tables 4.2.6.8 and 6.1.1.4'
F F 0.0171 0.0103 'International Tables Vol C Tables 4.2.6.8 and 6.1.1.4'
S S 0.1246 0.1234 'International Tables Vol C Tables 4.2.6.8 and 6.1.1.4'
Cu Cu 0.3201 1.2651 'International Tables Vol C Tables 4.2.6.8 and 6.1.1.4'

loop_
_geom_angle_atom_site_label_1
_geom_angle_atom_site_label_2
_geom_angle_atom_site_label_3
_geom_angle
O1 Cu1 N2 93.62(13)
O1 Cu1 O6 86.78(13)
N2 Cu1 O6 171.67(15)
O1 Cu1 N1 177.37(14)
N2 Cu1 N1 83.78(14)
O6 Cu1 N1 95.85(14)
O4 S1 O5 117.90(19)
O4 S1 N1 110.96(18)
O5 S1 N1 114.8(2)
O4 S1 C15 101.4(2)
O5 S1 C15 102.8(2)
N1 S1 C15 107.0(2)
C18 O1 Cu1 126.4(2)
C2 N1 S1 118.2(3)
C2 N1 Cu1 111.5(2)
S1 N1 Cu1 130.3(2)
N2 C1 C3 112.3(3)
N2 C1 C2 106.7(3)
C3 C1 C2 110.7(3)
N2 C1 H1 109.0
C3 C1 H1 109.0
C2 C1 H1 109.0
C16 N2 C1 120.2(3)
C16 N2 Cu1 125.6(3)
C1 N2 Cu1 114.1(3)
C28 O2 C27 118.0(3)
N1 C2 C9 113.1(3)
N1 C2 C1 106.0(3)
C9 C2 C1 111.1(3)
N1 C2 H2 108.8
C9 C2 H2 108.8
C1 C2 H2 108.8
C39 O3 H3 115(3)
C4 C3 C8 117.7(4)
C4 C3 C1 119.4(4)
C8 C3 C1 122.9(3)
C5 C4 C3 120.6(5)
C5 C4 H4 119.7
C3 C4 H4 119.7
C6 C5 C4 120.4(5)
C6 C5 H5 119.8
C4 C5 H5 119.8
Cu1 O6 H6A 88(3)
Cu1 O6 H6B 109(3)
H6A O6 H6B 90(4)
C5 C6 C7 120.2(5)
C5 C6 H6 119.9
C7 C6 H6 119.9
C6 C7 C8 120.0(5)
C6 C7 H7 120.0
C8 C7 H7 120.0
C7 C8 C3 121.0(4)
C7 C8 H8 119.5
C3 C8 H8 119.5
C14 C9 C10 117.1(4)
C14 C9 C2 124.7(4)
C10 C9 C2 118.2(4)
C9 C10 C11 120.1(5)
C9 C10 H10 120.0
C11 C10 H10 120.0
C12 C11 C10 122.2(6)
C12 C11 H11 118.9
C10 C11 H11 118.9
C11 C12 C13 117.9(5)
C11 C12 H12 121.0
C13 C12 H12 121.0
C12 C13 C14 120.5(5)
C12 C13 H13 119.8
C14 C13 H13 119.8
C9 C14 C13 122.2(5)
C9 C14 H14 118.9
C13 C14 H14 118.9
F3 C15 F2 109.2(4)
F3 C15 F1 108.6(5)
F2 C15 F1 107.7(4)
F3 C15 S1 110.7(4)
F2 C15 S1 110.2(4)
F1 C15 S1 110.5(3)
N2 C16 C17 125.6(4)
N2 C16 H16 117.2
C17 C16 H16 117.2
C22 C17 C18 119.4(3)
C22 C17 C16 118.5(4)
C18 C17 C16 122.0(4)
O1 C18 C19 117.2(4)
O1 C18 C17 124.6(3)
C19 C18 C17 118.2(4)
C20 C19 C18 120.2(4)
C20 C19 C27 124.2(3)
C18 C19 C27 115.6(3)
C19 C20 C21 122.5(4)
C19 C20 H20 118.8
C21 C20 H20 118.8
C22 C21 C20 116.8(4)
C22 C21 C23 121.4(4)
C20 C21 C23 121.8(4)
C21 C22 C17 122.8(4)
C21 C22 H22 118.6
C17 C22 H22 118.6
C25 C23 C24A 39.3(8)
C25 C23 C26A 128.4(9)
C24A C23 C26A 122.2(13)
C25 C23 C26 113.1(6)
C24A C23 C26 127.7(9)
C26A C23 C26 26.7(7)
C25 C23 C21 111.8(4)
C24A C23 C21 118.7(8)
C26A C23 C21 115.4(9)
C26 C23 C21 113.0(5)
C25 C23 C24 106.9(5)
C24A C23 C24 67.9(10)
C26A C23 C24 78.9(9)
C26 C23 C24 104.9(5)
C21 C23 C24 106.4(4)
C25 C23 C25A 56.1(7)
C24A C23 C25A 93.8(11)
C26A C23 C25A 94.2(10)
C26 C23 C25A 68.2(7)
C21 C23 C25A 101.7(6)
C24 C23 C25A 151.4(7)
C23 C24 H24A 109.5
C23 C24 H24B 109.5
C23 C24 H24C 109.5
C23 C25 H25A 109.5
C23 C25 H25B 109.5
C23 C25 H25C 109.5
C23 C26 H26A 109.5
C23 C26 H26B 109.5
C23 C26 H26C 109.5
C23 C24A H24D 109.5
C23 C24A H24E 109.5
H24D C24A H24E 109.5
C23 C24A H24F 109.5
H24D C24A H24F 109.5
H24E C24A H24F 109.5
C23 C25A H25D 109.5
C23 C25A H25E 109.5
H25D C25A H25E 109.5
C23 C25A H25F 109.5
H25D C25A H25F 109.5
H25E C25A H25F 109.5
C23 C26A H26D 109.5
C23 C26A H26E 109.5
H26D C26A H26E 109.5
C23 C26A H26F 109.5
H26D C26A H26F 109.5
H26E C26A H26F 109.5
O2 C27 C19 108.1(3)
O2 C27 H27A 110.1
C19 C27 H27A 110.1
O2 C27 H27B 110.1
C19 C27 H27B 110.1
H27A C27 H27B 108.4
O2 C28 C29 114.5(4)
O2 C28 C37 124.3(4)
C29 C28 C37 121.2(4)
C28 C29 C30 117.8(4)
C28 C29 C38 120.6(4)
C30 C29 C38 121.5(3)
C35 C30 C31 118.4(4)
C35 C30 C29 120.6(4)
C31 C30 C29 121.0(4)
C32 C31 C30 120.4(5)
C32 C31 H31 119.8
C30 C31 H31 119.8
C31 C32 C33 121.2(4)
C31 C32 H32 119.4
C33 C32 H32 119.4
C34 C33 C32 119.5(4)
C34 C33 H33 120.3
C32 C33 H33 120.3
C33 C34 C35 120.8(5)
C33 C34 H34 119.6
C35 C34 H34 119.6
C30 C35 C36 119.1(4)
C30 C35 C34 119.7(4)
C36 C35 C34 121.1(4)
C37 C36 C35 120.2(4)
C37 C36 H36 119.9
C35 C36 H36 119.9
C36 C37 C28 121.0(4)
C36 C37 H37 119.5
C28 C37 H37 119.5
C39 C38 C47 117.4(4)
C39 C38 C29 121.1(4)
C47 C38 C29 121.4(4)
O3 C39 C38 123.2(4)
O3 C39 C40 114.9(4)
C38 C39 C40 121.9(4)
C41 C40 C39 120.6(4)
C41 C40 H40 119.7
C39 C40 H40 119.7
C40 C41 C42 119.6(4)
C40 C41 H41 120.2
C42 C41 H41 120.2
C41 C42 C47 120.1(4)
C41 C42 C43 120.5(4)
C47 C42 C43 119.3(4)
C44 C43 C42 120.3(4)
C44 C43 H43 119.8
C42 C43 H43 119.8
C43 C44 C45 120.5(4)
C43 C44 H44 119.7
C45 C44 H44 119.7
C46 C45 C44 120.7(4)
C46 C45 H45 119.7
C44 C45 H45 119.7
C45 C46 C47 120.3(4)
C45 C46 H46 119.9
C47 C46 H46 119.9
C42 C47 C46 118.8(4)
C42 C47 C38 120.2(4)
C46 C47 C38 121.0(4)
C2X O1X C1X 107.8(5)
C3X C1X O1X 110.9(6)
C3X C1X H1X1 109.5
O1X C1X H1X1 109.5
C3X C1X H1X2 109.5
O1X C1X H1X2 109.5
H1X1 C1X H1X2 108.0
O1X C2X C4X 112.0(5)
O1X C2X H2X1 109.2
C4X C2X H2X1 109.2
O1X C2X H2X2 109.2
C4X C2X H2X2 109.2
H2X1 C2X H2X2 107.9
C1X C3X H3X1 109.5
C1X C3X H3X2 109.5
H3X1 C3X H3X2 109.5
C1X C3X H3X3 109.5
H3X1 C3X H3X3 109.5
H3X2 C3X H3X3 109.5
C2X C4X H4X1 109.5
C2X C4X H4X2 109.5
H4X1 C4X H4X2 109.5
C2X C4X H4X3 109.5
H4X1 C4X H4X3 109.5
H4X2 C4X H4X3 109.5
C2Y O1Y C1Y 118.7(6)
O1Y C1Y C3Y 108.2(6)
O1Y C1Y H1Y1 110.0
C3Y C1Y H1Y1 110.0
O1Y C1Y H1Y2 110.0
C3Y C1Y H1Y2 110.0
H1Y1 C1Y H1Y2 108.4
O1Y C2Y C4Y 120.3(8)
O1Y C2Y H2Y1 107.2
C4Y C2Y H2Y1 107.2
O1Y C2Y H2Y2 107.2
C4Y C2Y H2Y2 107.2
H2Y1 C2Y H2Y2 106.9
C1Y C3Y H3Y1 109.5
C1Y C3Y H3Y2 109.5
H3Y1 C3Y H3Y2 109.5
C1Y C3Y H3Y3 109.5
H3Y1 C3Y H3Y3 109.5
H3Y2 C3Y H3Y3 109.5
C2Y C4Y H4Y1 109.5
C2Y C4Y H4Y2 109.5
H4Y1 C4Y H4Y2 109.5
C2Y C4Y H4Y3 109.5
H4Y1 C4Y H4Y3 109.5
H4Y2 C4Y H4Y3 109.5
C1Z O1Z C2Z 102.1(5)
C1Z O1Z C2Z1 124.0(8)
C2Z O1Z C2Z1 38.0(6)
O1Z C1Z C3Z 115.3(6)
O1Z C1Z H1Z1 108.5
C3Z C1Z H1Z1 108.5
O1Z C1Z H1Z2 108.5
C3Z C1Z H1Z2 108.5
H1Z1 C1Z H1Z2 107.5
C1Z C3Z H3Z1 109.5
C1Z C3Z H3Z2 109.5
H3Z1 C3Z H3Z2 109.5
C1Z C3Z H3Z3 109.5
H3Z1 C3Z H3Z3 109.5
H3Z2 C3Z H3Z3 109.5
O1Z C2Z C4Z 106.8(8)
O1Z C2Z H2Z1 110.4
C4Z C2Z H2Z1 110.4
O1Z C2Z H2Z2 110.4
C4Z C2Z H2Z2 110.4
H2Z1 C2Z H2Z2 108.6
O1Z C2Z1 C4Z1 108.4(12)
O1Z C2Z1 H2Z3 110.0
C4Z1 C2Z1 H2Z3 110.0
O1Z C2Z1 H2Z4 110.0
C4Z1 C2Z1 H2Z4 110.0
H2Z3 C2Z1 H2Z4 108.4
C2Z1 C4Z1 H4Z4 109.5
C2Z1 C4Z1 H4Z5 109.5
H4Z4 C4Z1 H4Z5 109.5
C2Z1 C4Z1 H4Z6 109.5
H4Z4 C4Z1 H4Z6 109.5
H4Z5 C4Z1 H4Z6 109.5
H1W1 O1W H1W2 103(6)

loop_
_geom_bond_atom_site_label_1
_geom_bond_atom_site_label_2
_geom_bond_distance
Cu1 O1 1.876(2)
Cu1 N2 1.921(3)
Cu1 O6 1.941(4)
Cu1 N1 1.978(3)
S1 O4 1.434(3)
S1 O5 1.435(3)
S1 N1 1.560(4)
S1 C15 1.839(5)
O1 C18 1.321(5)
N1 C2 1.469(5)
F1 C15 1.335(5)
C1 N2 1.463(5)
C1 C3 1.507(5)
C1 C2 1.547(6)
C1 H1 1.0000
N2 C16 1.292(5)
O2 C28 1.370(5)
O2 C27 1.439(4)
C2 C9 1.519(6)
C2 H2 1.0000
F2 C15 1.327(6)
O3 C39 1.364(5)
O3 H3 0.877(19)
C3 C4 1.395(6)
C3 C8 1.403(6)
F3 C15 1.323(6)
C4 C5 1.388(7)
C4 H4 0.9500
C5 C6 1.370(7)
C5 H5 0.9500
O6 H6A 1.00(2)
O6 H6B 0.92(2)
C6 C7 1.374(7)
C6 H6 0.9500
C7 C8 1.381(6)
C7 H7 0.9500
C8 H8 0.9500
C9 C14 1.363(6)
C9 C10 1.379(7)
C10 C11 1.393(8)
C10 H10 0.9500
C11 C12 1.341(7)
C11 H11 0.9500
C12 C13 1.371(8)
C12 H12 0.9500
C13 C14 1.377(7)
C13 H13 0.9500
C14 H14 0.9500
C16 C17 1.422(5)
C16 H16 0.9500
C17 C22 1.399(6)
C17 C18 1.420(6)
C18 C19 1.417(5)
C19 C20 1.375(6)
C19 C27 1.487(6)
C20 C21 1.415(6)
C20 H20 0.9500
C21 C22 1.381(5)
C21 C23 1.531(6)
C22 H22 0.9500
C23 C25 1.455(9)
C23 C24A 1.47(2)
C23 C26A 1.489(9)
C23 C26 1.491(9)
C23 C24 1.648(8)
C23 C25A 1.854(16)
C24 H24A 0.9800
C24 H24B 0.9800
C24 H24C 0.9800
C25 H25A 0.9800
C25 H25B 0.9800
C25 H25C 0.9800
C26 H26A 0.9800
C26 H26B 0.9800
C26 H26C 0.9800
C24A H24D 0.9800
C24A H24E 0.9800
C24A H24F 0.9800
C25A H25D 0.9800
C25A H25E 0.9800
C25A H25F 0.9800
C26A H26D 0.9800
C26A H26E 0.9800
C26A H26F 0.9800
C27 H27A 0.9900
C27 H27B 0.9900
C28 C29 1.383(5)
C28 C37 1.412(6)
C29 C30 1.438(6)
C29 C38 1.466(6)
C30 C35 1.400(6)
C30 C31 1.425(5)
C31 C32 1.367(7)
C31 H31 0.9500
C32 C33 1.405(7)
C32 H32 0.9500
C33 C34 1.360(6)
C33 H33 0.9500
C34 C35 1.425(6)
C34 H34 0.9500
C35 C36 1.423(6)
C36 C37 1.353(6)
C36 H36 0.9500
C37 H37 0.9500
C38 C39 1.388(6)
C38 C47 1.439(5)
C39 C40 1.414(6)
C40 C41 1.373(6)
C40 H40 0.9500
C41 C42 1.410(6)
C41 H41 0.9500
C42 C47 1.416(6)
C42 C43 1.425(6)
C43 C44 1.369(6)
C43 H43 0.9500
C44 C45 1.396(7)
C44 H44 0.9500
C45 C46 1.382(6)
C45 H45 0.9500
C46 C47 1.418(5)
C46 H46 0.9500
O1X C2X 1.389(7)
O1X C1X 1.457(8)
C1X C3X 1.424(7)
C1X H1X1 0.9900
C1X H1X2 0.9900
C2X C4X 1.464(8)
C2X H2X1 0.9900
C2X H2X2 0.9900
C3X H3X1 0.9800
C3X H3X2 0.9800
C3X H3X3 0.9800
C4X H4X1 0.9800
C4X H4X2 0.9800
C4X H4X3 0.9800
O1Y C2Y 1.285(9)
O1Y C1Y 1.428(8)
C1Y C3Y 1.454(8)
C1Y H1Y1 0.9900
C1Y H1Y2 0.9900
C2Y C4Y 1.422(10)
C2Y H2Y1 0.9900
C2Y H2Y2 0.9900
C3Y H3Y1 0.9800
C3Y H3Y2 0.9800
C3Y H3Y3 0.9800
C4Y H4Y1 0.9800
C4Y H4Y2 0.9800
C4Y H4Y3 0.9800
O1Z C1Z 1.412(7)
O1Z C2Z 1.447(7)
O1Z C2Z1 1.461(9)
C1Z C3Z 1.478(8)
C1Z H1Z1 0.9900
C1Z H1Z2 0.9900
C3Z H3Z1 0.9800
C3Z H3Z2 0.9800
C3Z H3Z3 0.9800
C2Z C4Z 1.492(9)
C2Z H2Z1 0.9900
C2Z H2Z2 0.9900
C4Z H4Z1 0.9800
C4Z H4Z2 0.9800
C4Z H4Z3 0.9800
C2Z1 C4Z1 1.516(10)
C2Z1 H2Z3 0.9900
C2Z1 H2Z4 0.9900
C4Z1 H4Z4 0.9800
C4Z1 H4Z5 0.9800
C4Z1 H4Z6 0.9800
O1W H1W1 0.93(2)
O1W H1W2 0.94(2)

loop_
_geom_torsion_atom_site_label_1
_geom_torsion_atom_site_label_2
_geom_torsion_atom_site_label_3
_geom_torsion_atom_site_label_4
_geom_torsion
N2 Cu1 O1 C18 -15.4(3)
O6 Cu1 O1 C18 156.3(3)
N1 Cu1 O1 C18 -25(3)
O4 S1 N1 C2 154.9(3)
O5 S1 N1 C2 18.1(4)
C15 S1 N1 C2 -95.2(3)
O4 S1 N1 Cu1 -23.9(3)
O5 S1 N1 Cu1 -160.7(2)
C15 S1 N1 Cu1 85.9(3)
O1 Cu1 N1 C2 26(3)
N2 Cu1 N1 C2 16.2(2)
O6 Cu1 N1 C2 -155.4(3)
O1 Cu1 N1 S1 -155(3)
N2 Cu1 N1 S1 -164.9(3)
O6 Cu1 N1 S1 23.5(3)
C3 C1 N2 C16 -93.7(4)
C2 C1 N2 C16 144.8(3)
C3 C1 N2 Cu1 87.7(4)
C2 C1 N2 Cu1 -33.8(4)
O1 Cu1 N2 C16 12.9(3)
O6 Cu1 N2 C16 -79.6(11)
N1 Cu1 N2 C16 -167.5(3)
O1 Cu1 N2 C1 -168.6(3)
O6 Cu1 N2 C1 98.9(9)
N1 Cu1 N2 C1 11.0(3)
S1 N1 C2 C9 -94.5(3)
Cu1 N1 C2 C9 84.6(3)
S1 N1 C2 C1 143.5(3)
Cu1 N1 C2 C1 -37.4(3)
N2 C1 C2 N1 44.8(4)
C3 C1 C2 N1 -77.8(4)
N2 C1 C2 C9 -78.5(4)
C3 C1 C2 C9 158.9(3)
N2 C1 C3 C4 167.2(4)
C2 C1 C3 C4 -73.6(5)
N2 C1 C3 C8 -12.3(6)
C2 C1 C3 C8 106.9(5)
C8 C3 C4 C5 -0.3(7)
C1 C3 C4 C5 -179.8(4)
C3 C4 C5 C6 -1.9(7)
C4 C5 C6 C7 2.4(8)
C5 C6 C7 C8 -0.6(8)
C6 C7 C8 C3 -1.6(8)
C4 C3 C8 C7 2.1(7)
C1 C3 C8 C7 -178.4(4)
N1 C2 C9 C14 -32.9(6)
C1 C2 C9 C14 86.2(6)
N1 C2 C9 C10 150.3(5)
C1 C2 C9 C10 -90.6(5)
C14 C9 C10 C11 1.2(9)
C2 C9 C10 C11 178.3(5)
C9 C10 C11 C12 -0.2(11)
C10 C11 C12 C13 -1.1(11)
C11 C12 C13 C14 1.4(10)
C10 C9 C14 C13 -1.0(8)
C2 C9 C14 C13 -177.8(5)
C12 C13 C14 C9 -0.3(9)
O4 S1 C15 F3 -59.6(4)
O5 S1 C15 F3 62.8(4)
N1 S1 C15 F3 -175.9(3)
O4 S1 C15 F2 179.6(3)
O5 S1 C15 F2 -58.1(4)
N1 S1 C15 F2 63.2(4)
O4 S1 C15 F1 60.7(4)
O5 S1 C15 F1 -176.9(4)
N1 S1 C15 F1 -55.6(4)
C1 N2 C16 C17 176.9(3)
Cu1 N2 C16 C17 -4.7(5)
N2 C16 C17 C22 174.9(4)
N2 C16 C17 C18 -6.3(6)
Cu1 O1 C18 C19 -169.7(2)
Cu1 O1 C18 C17 9.9(5)
C22 C17 C18 O1 -177.5(3)
C16 C17 C18 O1 3.6(6)
C22 C17 C18 C19 2.1(5)
C16 C17 C18 C19 -176.8(3)
O1 C18 C19 C20 176.7(3)
C17 C18 C19 C20 -2.9(5)
O1 C18 C19 C27 -2.9(5)
C17 C18 C19 C27 177.5(3)
C18 C19 C20 C21 0.8(6)
C27 C19 C20 C21 -179.7(4)
C19 C20 C21 C22 2.2(6)
C19 C20 C21 C23 -178.8(4)
C20 C21 C22 C17 -3.0(6)
C23 C21 C22 C17 178.0(4)
C18 C17 C22 C21 1.0(6)
C16 C17 C22 C21 179.9(4)
C22 C21 C23 C25 54.4(7)
C20 C21 C23 C25 -124.6(5)
C22 C21 C23 C24A 11.3(12)
C20 C21 C23 C24A -167.6(11)
C22 C21 C23 C26A -147.3(10)
C20 C21 C23 C26A 33.7(11)
C22 C21 C23 C26 -176.6(6)
C20 C21 C23 C26 4.5(8)
C22 C21 C23 C24 -62.0(5)
C20 C21 C23 C24 119.0(5)
C22 C21 C23 C25A 112.3(7)
C20 C21 C23 C25A -66.7(7)
C28 O2 C27 C19 174.2(3)
C20 C19 C27 O2 5.5(5)
C18 C19 C27 O2 -174.9(3)
C27 O2 C28 C29 -168.2(3)
C27 O2 C28 C37 12.0(6)
O2 C28 C29 C30 179.4(3)
C37 C28 C29 C30 -0.8(6)
O2 C28 C29 C38 3.2(5)
C37 C28 C29 C38 -177.0(4)
C28 C29 C30 C35 0.7(5)
C38 C29 C30 C35 176.8(3)
C28 C29 C30 C31 -178.9(3)
C38 C29 C30 C31 -2.8(5)
C35 C30 C31 C32 -0.5(5)
C29 C30 C31 C32 179.2(4)
C30 C31 C32 C33 -0.4(6)
C31 C32 C33 C34 1.0(7)
C32 C33 C34 C35 -0.6(7)
C31 C30 C35 C36 179.1(3)
C29 C30 C35 C36 -0.5(5)
C31 C30 C35 C34 0.8(5)
C29 C30 C35 C34 -178.8(3)
C33 C34 C35 C30 -0.3(6)
C33 C34 C35 C36 -178.6(4)
C30 C35 C36 C37 0.4(6)
C34 C35 C36 C37 178.7(4)
C35 C36 C37 C28 -0.5(6)
O2 C28 C37 C36 -179.5(4)
C29 C28 C37 C36 0.8(6)
C28 C29 C38 C39 -82.5(5)
C30 C29 C38 C39 101.4(4)
C28 C29 C38 C47 94.2(5)
C30 C29 C38 C47 -81.8(5)
C47 C38 C39 O3 -177.6(3)
C29 C38 C39 O3 -0.8(6)
C47 C38 C39 C40 3.1(6)
C29 C38 C39 C40 180.0(4)
O3 C39 C40 C41 179.2(4)
C38 C39 C40 C41 -1.4(6)
C39 C40 C41 C42 -1.6(6)
C40 C41 C42 C47 2.9(6)
C40 C41 C42 C43 -177.5(4)
C41 C42 C43 C44 -179.1(4)
C47 C42 C43 C44 0.5(6)
C42 C43 C44 C45 1.0(7)
C43 C44 C45 C46 -2.4(7)
C44 C45 C46 C47 2.1(6)
C41 C42 C47 C46 178.9(4)
C43 C42 C47 C46 -0.7(6)
C41 C42 C47 C38 -1.1(6)
C43 C42 C47 C38 179.2(3)
C45 C46 C47 C42 -0.6(6)
C45 C46 C47 C38 179.5(4)
C39 C38 C47 C42 -1.8(5)
C29 C38 C47 C42 -178.7(4)
C39 C38 C47 C46 178.2(4)
C29 C38 C47 C46 1.3(5)
C2X O1X C1X C3X -178.9(7)
C1X O1X C2X C4X -172.5(6)
C2Y O1Y C1Y C3Y 161.4(7)
C1Y O1Y C2Y C4Y -169.8(8)
C2Z O1Z C1Z C3Z -87.0(8)
C2Z1 O1Z C1Z C3Z -52.8(11)
C1Z O1Z C2Z C4Z 179.1(10)
C2Z1 O1Z C2Z C4Z 48.4(12)
C1Z O1Z C2Z1 C4Z1 -108.1(16)
C2Z O1Z C2Z1 C4Z1 -44.9(16)
